data_7110094
loop_
_publ_author_name
'Chang-Cang Huang'
'Jian-Jun Liu'
'Yong Chen'
'Mei-Jin Lin'

_publ_section_title
;
 An electron-deficient metallocavitand with an unusual selectivity towards
 substituted benzene derivatives during co-crystallizations
;
_journal_name_full Chem.Commun.
_journal_page_first 11512
_journal_paper_doi 10.1039/c3cc46022c
_journal_volume 49
_journal_year 2013
_chemical_formula_moiety 'C128 H96 Cl8 N24 O24 S8 Zn8, C6 Br H5, 15(C4 H9 N O)'
_chemical_formula_sum 'C191 H236 Br Cl8 N39 O39 S8 Zn8'
_chemical_formula_weight 4845.14
_chemical_name_systematic
; 
 ? 
;
_space_group_IT_number 50
_symmetry_cell_setting orthorhombic
_symmetry_space_group_name_Hall '-P 2ab 2b'
_symmetry_space_group_name_H-M 'P b a n :2'
_atom_sites_solution_hydrogens geom
_atom_sites_solution_primary direct
_atom_sites_solution_secondary difmap
_audit_creation_method SHELXL-97
_cell_angle_alpha 90.00
_cell_angle_beta 90.00
_cell_angle_gamma 90.00
_cell_formula_units_Z 2
_cell_length_a 19.493(4)
_cell_length_b 30.951(6)
_cell_length_c 18.295(4)
_cell_measurement_temperature 113(2)
_cell_measurement_theta_max 27.5398
_cell_measurement_theta_min 3.1182
_cell_volume 11038(4)
_computing_cell_refinement 'CrystalClear (Rigaku Inc., 2007)'
_computing_data_collection 'CrystalClear (Rigaku Inc., 2007)'
_computing_data_reduction 'CrystalClear (Rigaku Inc., 2007)'
_computing_molecular_graphics 'ORTEX (P.McArdle, 1995)'
_computing_publication_material 'SHELXL-97/2 (Sheldrick,1997)'
_computing_structure_refinement 'SHELXL-97 (Sheldrick, 1997)'
_computing_structure_solution 'SHELXS-97 (Sheldrick, 1990)'
_diffrn_ambient_temperature 113(2)
_diffrn_detector_area_resol_mean 28.5714
_diffrn_measured_fraction_theta_full 0.995
_diffrn_measured_fraction_theta_max 0.995
_diffrn_measurement_device_type 'Saturn724+ CCD'
_diffrn_measurement_method '\w scans at fixed \c = 45\%'
_diffrn_radiation_monochromator graphite
_diffrn_radiation_source 'fine-focus sealed tube'
_diffrn_radiation_type MoK\a
_diffrn_radiation_wavelength 0.71073
_diffrn_reflns_av_R_equivalents 0.1220
_diffrn_reflns_av_sigmaI/netI 0.0848
_diffrn_reflns_limit_h_max 23
_diffrn_reflns_limit_h_min -25
_diffrn_reflns_limit_k_max 40
_diffrn_reflns_limit_k_min -38
_diffrn_reflns_limit_l_max 23
_diffrn_reflns_limit_l_min -23
_diffrn_reflns_number 89592
_diffrn_reflns_theta_full 27.53
_diffrn_reflns_theta_max 27.53
_diffrn_reflns_theta_min 3.12
_exptl_absorpt_coefficient_mu 1.285
_exptl_absorpt_correction_T_max 1.0000
_exptl_absorpt_correction_T_min 0.7269
_exptl_absorpt_correction_type multi-scan
_exptl_absorpt_process_details 'CrystalClear (Rigaku Inc., 2007)'
_exptl_crystal_colour Colorless
_exptl_crystal_density_diffrn 1.458
_exptl_crystal_density_method 'not measured'
_exptl_crystal_description block
_exptl_crystal_F_000 5012
_exptl_crystal_size_max 0.38
_exptl_crystal_size_mid 0.18
_exptl_crystal_size_min 0.12
_platon_squeeze_details
;
SQUEEZE removed 15 disordered DMA molecules per formula unit. 
This value calculated based upon volume/count_electrons analysis.
;
_refine_diff_density_max 1.388
_refine_diff_density_min -0.747
_refine_diff_density_rms 0.140
_refine_ls_extinction_method none
_refine_ls_goodness_of_fit_ref 1.133
_refine_ls_hydrogen_treatment constr
_refine_ls_matrix_type full
_refine_ls_number_parameters 489
_refine_ls_number_reflns 12674
_refine_ls_number_restraints 3
_refine_ls_restrained_S_all 1.135
_refine_ls_R_factor_all 0.1341
_refine_ls_R_factor_gt 0.1085
_refine_ls_shift/su_max 0.001
_refine_ls_shift/su_mean 0.000
_refine_ls_structure_factor_coef Fsqd
_refine_ls_weighting_details 'calc w=1/[\s^2^(Fo^2^)+(0.1052P)^2^+59.6146P] where P=(Fo^2^+2Fc^2^)/3'
_refine_ls_weighting_scheme calc
_refine_ls_wR_factor_gt 0.2601
_refine_ls_wR_factor_ref 0.2772
_reflns_number_gt 10203
_reflns_number_total 12674
_reflns_threshold_expression >2sigma(I)
_cod_data_source_file c3cc46022c.txt
_cod_data_source_block complex1-PhBr(919055)
_cod_original_sg_symbol_H-M Pban
_cod_database_code 7110094

loop_
_symmetry_equiv_pos_as_xyz
'x, y, z'
'-x+1/2, -y+1/2, z'
'x, -y+1/2, -z'
'-x+1/2, y, -z'
'-x, -y, -z'
'x-1/2, y-1/2, -z'
'-x, y-1/2, z'
'x-1/2, -y, z'

loop_
_atom_site_label
_atom_site_type_symbol
_atom_site_fract_x
_atom_site_fract_y
_atom_site_fract_z
_atom_site_U_iso_or_equiv
_atom_site_adp_type
_atom_site_occupancy
_atom_site_symmetry_multiplicity
_atom_site_calc_flag
_atom_site_refinement_flags
Zn1 Zn 0.7500 0.2500 0.66881(7) 0.0403(3) Uani 1 2 d S
Zn2 Zn 0.52425(4) 0.24527(2) 0.78021(4) 0.02717(19) Uani 1 1 d .
Zn3 Zn 0.38612(5) 0.2500 1.0000 0.0236(2) Uani 1 2 d S
Cl1 Cl 0.92886(12) 0.47673(7) 0.81120(14) 0.0584(6) Uani 1 1 d .
Cl2 Cl 0.57765(10) 0.01936(7) 1.21521(12) 0.0515(5) Uani 1 1 d .
S1 S 0.69198(8) 0.19529(6) 0.61205(9) 0.0354(4) Uani 1 1 d .
S2 S 0.33644(8) 0.29757(5) 0.92109(8) 0.0293(3) Uani 1 1 d .
O1 O 0.7039(3) 0.35170(19) 0.8202(4) 0.0536(15) Uani 1 1 d .
O2 O 0.5994(3) 0.28682(16) 0.8223(3) 0.0405(12) Uani 1 1 d .
O3 O 0.4749(2) 0.19873(15) 0.7166(3) 0.0349(11) Uani 1 1 d .
O4 O 0.5251(2) 0.13704(14) 0.9681(3) 0.0327(10) Uani 1 1 d .
O5 O 0.5397(2) 0.19921(15) 0.8612(3) 0.0366(11) Uani 1 1 d .
O6 O 0.4829(3) 0.29673(16) 0.7205(3) 0.0425(12) Uani 1 1 d .
N1 N 0.6647(3) 0.25879(17) 0.7289(3) 0.0299(12) Uani 1 1 d .
N2 N 0.6082(2) 0.23190(16) 0.7128(3) 0.0243(10) Uani 1 1 d .
N3 N 0.5651(2) 0.17442(16) 0.6450(3) 0.0251(11) Uani 1 1 d .
H3A H 0.5749 0.1556 0.6105 0.030 Uiso 1 1 calc R
N4 N 0.4492(3) 0.23376(17) 0.9166(3) 0.0258(11) Uani 1 1 d .
N5 N 0.4467(3) 0.25998(17) 0.8532(3) 0.0251(10) Uani 1 1 d .
N6 N 0.3915(3) 0.31662(17) 0.7936(3) 0.0270(11) Uani 1 1 d .
H6A H 0.3553 0.3336 0.7940 0.032 Uiso 1 1 calc R
C10 C 0.5006(3) 0.1716(2) 0.6735(3) 0.0263(12) Uani 1 1 d .
C23 C 0.5102(4) 0.1802(2) 0.9836(4) 0.0341(15) Uani 1 1 d .
H23A H 0.5485 0.1932 1.0116 0.041 Uiso 1 1 calc R
H23B H 0.4683 0.1819 1.0139 0.041 Uiso 1 1 calc R
C2 C 0.8797(3) 0.3961(2) 0.8203(4) 0.0367(16) Uani 1 1 d .
H2 H 0.9264 0.3875 0.8224 0.044 Uiso 1 1 calc R
C17 C 0.5586(4) 0.0542(2) 1.1416(4) 0.0363(15) Uani 1 1 d .
C9 C 0.6181(3) 0.2035(2) 0.6635(3) 0.0247(12) Uani 1 1 d .
C8 C 0.6545(3) 0.2834(2) 0.7869(4) 0.0330(14) Uani 1 1 d .
C20 C 0.5364(3) 0.1110(2) 1.0292(4) 0.0327(14) Uani 1 1 d .
C6 C 0.7962(5) 0.4518(3) 0.8111(6) 0.057(2) Uani 1 1 d .
H6 H 0.7859 0.4815 0.8041 0.069 Uiso 1 1 calc R
C11 C 0.4627(3) 0.1323(2) 0.6533(3) 0.0303(14) Uani 1 1 d .
C24 C 0.4998(3) 0.2046(2) 0.9140(3) 0.0289(13) Uani 1 1 d .
C3 C 0.8277(4) 0.3655(2) 0.8218(4) 0.0394(16) Uani 1 1 d .
H3 H 0.8386 0.3357 0.8249 0.047 Uiso 1 1 calc R
C32 C 0.3979(4) 0.3990(2) 0.7133(4) 0.0431(17) Uani 1 1 d .
H32 H 0.3886 0.4024 0.7640 0.052 Uiso 1 1 calc R
C4 C 0.7595(4) 0.3786(3) 0.8188(5) 0.049(2) Uani 1 1 d .
C26 C 0.4337(3) 0.3216(2) 0.7346(3) 0.0318(14) Uani 1 1 d .
C16 C 0.3897(4) 0.1358(3) 0.6477(4) 0.0442(18) Uani 1 1 d .
H16 H 0.3671 0.1626 0.6553 0.053 Uiso 1 1 calc R
C12 C 0.4933(5) 0.0919(2) 0.6458(4) 0.0425(18) Uani 1 1 d .
H12 H 0.5417 0.0893 0.6505 0.051 Uiso 1 1 calc R
C15 C 0.3526(5) 0.0981(3) 0.6304(5) 0.057(2) Uani 1 1 d .
H15 H 0.3043 0.0995 0.6240 0.068 Uiso 1 1 calc R
C7 C 0.7182(4) 0.3080(3) 0.8103(5) 0.0480(19) Uani 1 1 d .
H7A H 0.7358 0.2957 0.8566 0.058 Uiso 1 1 calc R
H7B H 0.7543 0.3047 0.7727 0.058 Uiso 1 1 calc R
C14 C 0.3859(5) 0.0593(3) 0.6229(4) 0.051(2) Uani 1 1 d .
H14 H 0.3599 0.0343 0.6112 0.061 Uiso 1 1 calc R
C22 C 0.5449(4) 0.0963(2) 1.1564(5) 0.048(2) Uani 1 1 d .
H22 H 0.5422 0.1058 1.2057 0.058 Uiso 1 1 calc R
C1 C 0.8623(4) 0.4389(2) 0.8155(4) 0.0373(16) Uani 1 1 d .
C27 C 0.4199(4) 0.3591(2) 0.6870(4) 0.0346(15) Uani 1 1 d .
C30 C 0.4008(5) 0.4297(3) 0.5944(5) 0.056(2) Uani 1 1 d .
H30 H 0.3937 0.4537 0.5630 0.068 Uiso 1 1 calc R
C18 C 0.5600(4) 0.0389(2) 1.0707(4) 0.0450(19) Uani 1 1 d .
H18 H 0.5697 0.0093 1.0614 0.054 Uiso 1 1 calc R
C5 C 0.7442(4) 0.4226(3) 0.8164(6) 0.056(2) Uani 1 1 d .
H5 H 0.6979 0.4322 0.8184 0.067 Uiso 1 1 calc R
C28 C 0.4335(4) 0.3552(3) 0.6128(4) 0.0419(18) Uani 1 1 d .
H28 H 0.4501 0.3285 0.5939 0.050 Uiso 1 1 calc R
C29 C 0.4229(5) 0.3905(3) 0.5651(4) 0.053(2) Uani 1 1 d .
H29 H 0.4307 0.3875 0.5141 0.064 Uiso 1 1 calc R
C21 C 0.5348(4) 0.1254(2) 1.1000(4) 0.0360(15) Uani 1 1 d .
H21 H 0.5268 0.1550 1.1103 0.043 Uiso 1 1 calc R
C31 C 0.3893(5) 0.4338(3) 0.6666(5) 0.055(2) Uani 1 1 d .
H31 H 0.3751 0.4609 0.6857 0.067 Uiso 1 1 calc R
C13 C 0.4544(6) 0.0555(3) 0.6316(5) 0.057(2) Uani 1 1 d .
H13 H 0.4757 0.0280 0.6280 0.068 Uiso 1 1 calc R
C19 C 0.5471(5) 0.0667(2) 1.0136(5) 0.052(2) Uani 1 1 d .
H19 H 0.5454 0.0563 0.9647 0.062 Uiso 1 1 calc R
C25 C 0.3968(3) 0.28924(18) 0.8526(3) 0.0216(11) Uani 1 1 d .
Br1 Br 0.7500 0.39772(19) 1.0000 0.0857(15) Uani 0.32 2 d SPD
Br2 Br 0.7500 0.3132(2) 1.0000 0.112(6) Uani 0.18 2 d SPD
C33 C 0.7500 0.3362(4) 1.0000 0.048(7) Uani 0.50 2 d SPD
C34 C 0.8078(9) 0.3151(7) 0.9791(9) 0.059(6) Uani 0.50 1 d PD
C35 C 0.8100(8) 0.2692(6) 0.9792(9) 0.051(4) Uani 0.50 1 d PD
C36 C 0.7500 0.2500 1.0000 0.070(6) Uani 1 4 d SD

loop_
_atom_site_aniso_label
_atom_site_aniso_U_11
_atom_site_aniso_U_22
_atom_site_aniso_U_33
_atom_site_aniso_U_23
_atom_site_aniso_U_13
_atom_site_aniso_U_12
Zn1 0.0239(5) 0.0594(8) 0.0376(6) 0.000 0.000 -0.0091(5)
Zn2 0.0287(4) 0.0250(4) 0.0278(4) -0.0054(3) 0.0066(3) 0.0029(3)
Zn3 0.0244(5) 0.0252(5) 0.0210(5) -0.0021(4) 0.000 0.000
Cl1 0.0559(12) 0.0513(12) 0.0681(14) 0.0105(10) -0.0127(11) -0.0242(10)
Cl2 0.0450(10) 0.0497(11) 0.0599(12) 0.0244(10) -0.0084(9) -0.0008(8)
S1 0.0212(7) 0.0534(11) 0.0317(8) -0.0112(8) 0.0059(6) -0.0009(7)
S2 0.0284(8) 0.0350(8) 0.0244(7) 0.0005(6) 0.0039(6) 0.0099(6)
O1 0.029(3) 0.054(3) 0.078(4) -0.021(3) 0.008(3) -0.004(2)
O2 0.041(3) 0.036(3) 0.044(3) -0.019(2) 0.001(2) -0.004(2)
O3 0.028(2) 0.042(3) 0.035(2) -0.016(2) 0.0116(19) -0.011(2)
O4 0.044(3) 0.024(2) 0.030(2) 0.0005(18) 0.006(2) 0.0016(19)
O5 0.036(3) 0.033(2) 0.040(3) 0.003(2) 0.016(2) 0.017(2)
O6 0.049(3) 0.041(3) 0.038(3) 0.010(2) 0.013(2) 0.012(2)
N1 0.028(3) 0.030(3) 0.031(3) -0.005(2) 0.005(2) -0.011(2)
N2 0.021(2) 0.025(2) 0.027(3) -0.004(2) 0.000(2) -0.0041(19)
N3 0.021(2) 0.030(3) 0.024(2) -0.016(2) 0.008(2) 0.002(2)
N4 0.021(2) 0.037(3) 0.019(2) -0.002(2) -0.0001(19) 0.008(2)
N5 0.021(2) 0.031(3) 0.024(2) 0.001(2) 0.000(2) 0.006(2)
N6 0.028(3) 0.028(3) 0.026(3) 0.004(2) 0.007(2) 0.008(2)
C10 0.022(3) 0.034(3) 0.023(3) -0.007(2) -0.005(2) -0.005(2)
C23 0.033(3) 0.020(3) 0.049(4) -0.009(3) -0.007(3) 0.009(2)
C2 0.020(3) 0.047(4) 0.043(4) -0.013(3) 0.004(3) 0.000(3)
C17 0.030(3) 0.041(4) 0.038(4) 0.011(3) -0.002(3) -0.004(3)
C9 0.024(3) 0.031(3) 0.019(3) -0.005(2) -0.002(2) 0.001(2)
C8 0.033(3) 0.037(4) 0.029(3) -0.007(3) -0.006(3) -0.009(3)
C20 0.032(3) 0.030(3) 0.036(3) -0.005(3) -0.005(3) 0.003(3)
C6 0.055(5) 0.037(4) 0.080(7) 0.014(4) 0.000(5) 0.005(4)
C11 0.031(3) 0.040(4) 0.019(3) -0.004(3) 0.006(2) -0.012(3)
C24 0.026(3) 0.029(3) 0.031(3) -0.012(3) -0.014(3) 0.001(2)
C3 0.034(4) 0.033(4) 0.051(4) -0.003(3) -0.016(3) 0.002(3)
C32 0.048(4) 0.044(4) 0.037(4) 0.002(3) 0.008(3) 0.007(3)
C4 0.032(4) 0.045(4) 0.069(5) -0.018(4) -0.014(4) -0.008(3)
C26 0.035(3) 0.037(4) 0.023(3) 0.001(3) 0.002(3) -0.002(3)
C16 0.041(4) 0.048(4) 0.044(4) -0.001(3) -0.002(3) -0.019(3)
C12 0.060(5) 0.039(4) 0.029(3) 0.002(3) 0.005(3) -0.013(3)
C15 0.045(5) 0.080(7) 0.045(5) 0.008(4) -0.010(4) -0.029(5)
C7 0.052(5) 0.047(4) 0.045(4) -0.013(4) -0.008(4) -0.015(4)
C14 0.066(6) 0.045(5) 0.041(4) 0.004(4) -0.013(4) -0.032(4)
C22 0.062(5) 0.039(4) 0.042(4) -0.004(3) -0.018(4) 0.019(4)
C1 0.038(4) 0.036(4) 0.038(4) -0.007(3) -0.010(3) -0.013(3)
C27 0.042(4) 0.038(4) 0.024(3) 0.002(3) 0.010(3) 0.007(3)
C30 0.071(6) 0.055(5) 0.043(4) 0.014(4) 0.008(4) 0.022(4)
C18 0.058(5) 0.025(3) 0.051(5) 0.006(3) 0.019(4) 0.009(3)
C5 0.031(4) 0.039(4) 0.099(7) 0.006(5) -0.001(4) 0.011(3)
C28 0.043(4) 0.054(5) 0.029(3) 0.012(3) 0.009(3) 0.015(3)
C29 0.061(5) 0.070(6) 0.030(4) 0.010(4) 0.002(4) 0.005(4)
C21 0.039(4) 0.044(4) 0.025(3) -0.007(3) -0.011(3) 0.011(3)
C31 0.059(5) 0.050(5) 0.058(5) 0.016(4) 0.003(4) 0.008(4)
C13 0.087(7) 0.038(4) 0.045(5) 0.000(4) -0.002(5) -0.025(4)
C19 0.082(6) 0.026(4) 0.047(5) 0.003(3) 0.013(4) 0.014(4)
C25 0.019(3) 0.023(3) 0.023(3) -0.008(2) -0.002(2) 0.007(2)
Br1 0.097(4) 0.075(3) 0.085(4) 0.000 -0.008(3) 0.000
Br2 0.23(2) 0.066(7) 0.043(5) 0.000 -0.022(8) 0.000
C33 0.054(14) 0.08(2) 0.007(8) 0.000 0.010(9) 0.000
C34 0.044(9) 0.091(16) 0.042(10) 0.011(9) -0.017(8) -0.034(10)
C35 0.043(9) 0.053(10) 0.055(10) 0.017(8) 0.021(8) 0.007(7)
C36 0.065(12) 0.122(19) 0.025(7) 0.000 0.000 0.000

loop_
_atom_type_symbol
_atom_type_description
_atom_type_scat_dispersion_real
_atom_type_scat_dispersion_imag
_atom_type_scat_source
C C 0.0033 0.0016 'International Tables Vol C Tables 4.2.6.8 and 6.1.1.4'
H H 0.0000 0.0000 'International Tables Vol C Tables 4.2.6.8 and 6.1.1.4'
N N 0.0061 0.0033 'International Tables Vol C Tables 4.2.6.8 and 6.1.1.4'
O O 0.0106 0.0060 'International Tables Vol C Tables 4.2.6.8 and 6.1.1.4'
S S 0.1246 0.1234 'International Tables Vol C Tables 4.2.6.8 and 6.1.1.4'
Cl Cl 0.1484 0.1585 'International Tables Vol C Tables 4.2.6.8 and 6.1.1.4'
Zn Zn 0.2839 1.4301 'International Tables Vol C Tables 4.2.6.8 and 6.1.1.4'
Br Br -0.2901 2.4595 'International Tables Vol C Tables 4.2.6.8 and 6.1.1.4'

loop_
_geom_angle_atom_site_label_1
_geom_angle_atom_site_label_2
_geom_angle_atom_site_label_3
_geom_angle
_geom_angle_site_symmetry_1
_geom_angle_site_symmetry_3
N1 Zn1 N1 113.7(3) 2_655 .
N1 Zn1 S1 123.85(16) 2_655 .
N1 Zn1 S1 86.53(15) . .
N1 Zn1 S1 86.53(15) 2_655 2_655
N1 Zn1 S1 123.85(16) . 2_655
S1 Zn1 S1 125.96(11) . 2_655
N5 Zn2 O5 78.26(18) . .
N5 Zn2 O3 100.07(19) . .
O5 Zn2 O3 89.5(2) . .
N5 Zn2 N2 175.4(2) . .
O5 Zn2 N2 99.87(19) . .
O3 Zn2 N2 84.02(18) . .
N5 Zn2 O6 83.60(19) . .
O5 Zn2 O6 161.85(18) . .
O3 Zn2 O6 93.2(2) . .
N2 Zn2 O6 98.3(2) . .
N5 Zn2 O2 97.9(2) . .
O5 Zn2 O2 93.3(2) . .
O3 Zn2 O2 161.97(18) . .
N2 Zn2 O2 77.95(19) . .
O6 Zn2 O2 89.7(2) . .
N4 Zn3 N4 105.1(3) 3_557 .
N4 Zn3 S2 125.15(16) 3_557 .
N4 Zn3 S2 86.62(15) . .
N4 Zn3 S2 86.62(15) 3_557 3_557
N4 Zn3 S2 125.15(16) . 3_557
S2 Zn3 S2 129.69(9) . 3_557
C9 S1 Zn1 93.2(2) . .
C25 S2 Zn3 94.2(2) . .
C4 O1 C7 115.6(6) . .
C8 O2 Zn2 110.9(4) . .
C10 O3 Zn2 128.8(4) . .
C23 O4 C20 115.0(5) . .
C24 O5 Zn2 111.7(4) . .
C26 O6 Zn2 130.7(4) . .
C8 N1 N2 113.0(5) . .
C8 N1 Zn1 129.9(4) . .
N2 N1 Zn1 116.8(4) . .
C9 N2 N1 115.9(5) . .
C9 N2 Zn2 132.2(4) . .
N1 N2 Zn2 111.8(4) . .
C10 N3 C9 128.7(5) . .
C24 N4 N5 112.5(5) . .
C24 N4 Zn3 130.0(4) . .
N5 N4 Zn3 117.0(4) . .
C25 N5 N4 115.0(5) . .
C25 N5 Zn2 132.8(4) . .
N4 N5 Zn2 112.2(3) . .
C26 N6 C25 130.1(5) . .
O3 C10 N3 124.4(5) . .
O3 C10 C11 120.7(6) . .
N3 C10 C11 114.8(5) . .
O4 C23 C24 109.8(5) . .
C1 C2 C3 118.7(6) . .
C22 C17 C18 121.4(7) . .
C22 C17 Cl2 118.4(6) . .
C18 C17 Cl2 120.2(6) . .
N2 C9 N3 119.9(5) . .
N2 C9 S1 127.5(5) . .
N3 C9 S1 112.6(4) . .
O2 C8 N1 126.1(6) . .
O2 C8 C7 120.7(6) . .
N1 C8 C7 113.2(6) . .
C21 C20 O4 124.5(6) . .
C21 C20 C19 120.6(7) . .
O4 C20 C19 114.8(6) . .
C1 C6 C5 120.7(8) . .
C12 C11 C16 119.2(7) . .
C12 C11 C10 123.5(6) . .
C16 C11 C10 117.0(6) . .
O5 C24 N4 125.1(6) . .
O5 C24 C23 120.4(6) . .
N4 C24 C23 114.3(6) . .
C2 C3 C4 119.9(7) . .
C31 C32 C27 120.8(7) . .
O1 C4 C3 125.3(7) . .
O1 C4 C5 115.3(7) . .
C3 C4 C5 119.4(7) . .
O6 C26 N6 123.6(6) . .
O6 C26 C27 119.9(6) . .
N6 C26 C27 116.4(6) . .
C15 C16 C11 117.5(8) . .
C13 C12 C11 121.0(8) . .
C14 C15 C16 120.3(8) . .
O1 C7 C8 111.1(7) . .
C13 C14 C15 122.2(7) . .
C17 C22 C21 120.2(7) . .
C6 C1 C2 121.6(7) . .
C6 C1 Cl1 120.5(6) . .
C2 C1 Cl1 117.8(6) . .
C28 C27 C32 118.4(7) . .
C28 C27 C26 118.2(6) . .
C32 C27 C26 123.3(6) . .
C31 C30 C29 120.7(8) . .
C19 C18 C17 119.7(7) . .
C6 C5 C4 119.4(7) . .
C27 C28 C29 120.5(7) . .
C30 C29 C28 118.7(8) . .
C20 C21 C22 119.4(7) . .
C30 C31 C32 120.9(9) . .
C14 C13 C12 119.6(9) . .
C18 C19 C20 118.6(8) . .
N5 C25 N6 118.8(5) . .
N5 C25 S2 126.1(5) . .
N6 C25 S2 115.0(4) . .
C33 Br1 Br2 0.000(1) . .
C33 Br2 C34 87.2(12) . .
C33 Br2 C34 87.2(12) . 4_657
C34 Br2 C34 174(2) . 4_657
C33 Br2 C35 138.0(6) . .
C34 Br2 C35 50.8(12) . .
C34 Br2 C35 134.9(14) 4_657 .
C33 Br2 C35 138.0(5) . 4_657
C34 Br2 C35 134.9(14) . 4_657
C34 Br2 C35 50.8(12) 4_657 4_657
C35 Br2 C35 84.1(11) . 4_657
C33 Br2 C36 180.000(3) . .
C34 Br2 C36 92.8(12) . .
C34 Br2 C36 92.8(12) 4_657 .
C35 Br2 C36 42.0(5) . .
C35 Br2 C36 42.0(5) 4_657 .
C33 Br2 Br1 0.000(3) . .
C34 Br2 Br1 87.2(12) . .
C34 Br2 Br1 87.2(12) 4_657 .
C35 Br2 Br1 138.0(5) . .
C35 Br2 Br1 138.0(5) 4_657 .
C36 Br2 Br1 180.000(1) . .
Br2 C33 C34 61.2(9) . 4_657
Br2 C33 C34 61.2(9) . .
C34 C33 C34 122.4(18) 4_657 .
Br2 C33 Br1 180.000(3) . .
C34 C33 Br1 118.8(9) 4_657 .
C34 C33 Br1 118.8(9) . .
Br2 C34 C33 31.6(8) . .
Br2 C34 C35 88.8(14) . .
C33 C34 C35 120.4(15) . .
C36 C35 C35 58.9(7) . 3_557
C36 C35 C34 114.1(14) . .
C35 C35 C34 147(2) 3_557 .
C36 C35 Br2 73.7(7) . .
C35 C35 Br2 120.9(12) 3_557 .
C34 C35 Br2 40.4(9) . .
C35 C36 C35 147.6(14) 2_655 .
C35 C36 C35 128.5(14) 2_655 3_557
C35 C36 C35 62.1(13) . 3_557
C35 C36 C35 62.1(13) 2_655 4_657
C35 C36 C35 128.5(14) . 4_657
C35 C36 C35 147.6(14) 3_557 4_657
C35 C36 Br2 115.7(7) 2_655 .
C35 C36 Br2 64.3(7) . .
C35 C36 Br2 115.7(7) 3_557 .
C35 C36 Br2 64.3(7) 4_657 .
C35 C36 Br2 64.3(7) 2_655 2_655
C35 C36 Br2 115.7(7) . 2_655
C35 C36 Br2 64.3(7) 3_557 2_655
C35 C36 Br2 115.7(7) 4_657 2_655
Br2 C36 Br2 180.000(2) . 2_655

loop_
_geom_bond_atom_site_label_1
_geom_bond_atom_site_label_2
_geom_bond_distance
_geom_bond_site_symmetry_2
Zn1 N1 2.011(5) 2_655
Zn1 N1 2.011(5) .
Zn1 S1 2.2857(19) .
Zn1 S1 2.2857(19) 2_655
Zn2 N5 2.068(5) .
Zn2 O5 2.078(5) .
Zn2 O3 2.087(4) .
Zn2 N2 2.092(5) .
Zn2 O6 2.093(5) .
Zn2 O2 2.096(5) .
Zn3 N4 2.022(5) 3_557
Zn3 N4 2.022(5) .
Zn3 S2 2.2781(16) .
Zn3 S2 2.2781(16) 3_557
Cl1 C1 1.749(7) .
Cl2 C17 1.765(7) .
S1 C9 1.738(6) .
S2 C25 1.738(6) .
O1 C4 1.367(9) .
O1 C7 1.392(10) .
O2 C8 1.260(8) .
O3 C10 1.257(7) .
O4 C23 1.395(7) .
O4 C20 1.395(8) .
O5 C24 1.252(8) .
O6 C26 1.256(8) .
N1 C8 1.322(8) .
N1 N2 1.412(7) .
N2 C9 1.275(8) .
N3 C10 1.363(8) .
N3 C9 1.411(8) .
N4 C24 1.339(8) .
N4 N5 1.416(7) .
N5 C25 1.330(7) .
N6 C26 1.366(8) .
N6 C25 1.375(8) .
C10 C11 1.471(8) .
C23 C24 1.494(10) .
C2 C1 1.371(10) .
C2 C3 1.387(10) .
C17 C22 1.358(10) .
C17 C18 1.381(11) .
C8 C7 1.518(9) .
C20 C21 1.369(9) .
C20 C19 1.418(10) .
C6 C1 1.352(11) .
C6 C5 1.360(12) .
C11 C12 1.391(11) .
C11 C16 1.432(10) .
C3 C4 1.391(10) .
C32 C31 1.384(11) .
C32 C27 1.394(10) .
C4 C5 1.395(11) .
C26 C27 1.477(9) .
C16 C15 1.410(11) .
C12 C13 1.383(10) .
C15 C14 1.371(13) .
C14 C13 1.349(14) .
C22 C21 1.383(10) .
C27 C28 1.388(9) .
C30 C31 1.346(12) .
C30 C29 1.396(12) .
C18 C19 1.376(11) .
C28 C29 1.413(11) .
Br1 C33 1.903(10) .
Br1 Br2 2.615(9) .
Br2 C33 0.712(13) .
Br2 C34 1.191(19) .
Br2 C34 1.191(19) 4_657
Br2 C35 1.837(17) .
Br2 C35 1.837(18) 4_657
Br2 C36 1.957(8) .
C33 C34 1.36(2) 4_657
C33 C34 1.36(2) .
C34 C35 1.42(3) .
C35 C36 1.365(16) .
C35 C35 1.41(3) 3_557
C36 C35 1.365(16) 2_655
C36 C35 1.365(16) 3_557
C36 C35 1.365(16) 4_657
C36 Br2 1.957(8) 2_655

loop_
_platon_squeeze_void_nr
_platon_squeeze_void_average_x
_platon_squeeze_void_average_y
_platon_squeeze_void_average_z
_platon_squeeze_void_volume
_platon_squeeze_void_count_electrons
_platon_squeeze_void_content
1 0.244 0.077 -0.044 4869 1436 ' '
